data_1562178
loop_
_publ_author_name
'Hou, Min'
'Xu, Mengmeng'
'Yang, Baochao'
'He, Haibing'
'Gao, Shuanhu'

_publ_section_title
;
 Construction of polycyclic structures with vicinal all-carbon quaternary
 stereocenters <i>via</i> an enantioselective photoenolization/Diels-Alder
 reaction.
;
_journal_issue 21
_journal_name_full 'Chemical science'
_journal_page_first 7575
_journal_page_last 7582
_journal_paper_doi 10.1039/d1sc00883h
_journal_volume 12
_journal_year 2021
_chemical_absolute_configuration ad
_chemical_formula_moiety 'C19 H26 O4'
_chemical_formula_sum 'C19 H26 O4'
_chemical_formula_weight 318.39
_space_group_crystal_system monoclinic
_space_group_IT_number 4
_space_group_name_Hall 'P 2yb'
_space_group_name_H-M_alt 'P 1 21 1'
_atom_sites_solution_hydrogens geom
_atom_sites_solution_primary dual
_audit_creation_date 2019-06-20
_audit_creation_method
;
Olex2 1.2
(compiled 2018.05.29 svn.r3508 for OlexSys, GUI svn.r5506)
;
_audit_update_record
;
2019-08-15 deposited with the CCDC.	2021-04-26 downloaded from the CCDC.
;
_cell_angle_alpha 90
_cell_angle_beta 115.900(2)
_cell_angle_gamma 90
_cell_formula_units_Z 4
_cell_length_a 9.2554(2)
_cell_length_b 19.3711(3)
_cell_length_c 10.2742(2)
_cell_measurement_reflns_used 22645
_cell_measurement_temperature 293(2)
_cell_measurement_theta_max 74.3030
_cell_measurement_theta_min 4.5260
_cell_volume 1657.02(6)
_computing_cell_refinement 'CrysAlisPro 1.171.39.32a (Rigaku OD, 2017)'
_computing_data_collection 'CrysAlisPro 1.171.39.32a (Rigaku OD, 2017)'
_computing_data_reduction 'CrysAlisPro 1.171.39.32a (Rigaku OD, 2017)'
_computing_molecular_graphics 'Olex2 (Dolomanov et al., 2009)'
_computing_publication_material 'Olex2 (Dolomanov et al., 2009)'
_computing_structure_refinement 'ShelXL (Sheldrick, 2015)'
_computing_structure_solution 'ShelXT (Sheldrick, 2015)'
_diffrn_ambient_temperature 293(2)
_diffrn_detector 'CCD plate'
_diffrn_measured_fraction_theta_full 0.997
_diffrn_measured_fraction_theta_max 0.997
_diffrn_measurement_details
;
List of Runs (angles in degrees, time in seconds):

  # Type    Start    End  Width  t~exp~   \w     \q     \k     \f   Frames
#--------------------------------------------------------------------------
  1  \w    -48.00  10.00   1.00    1.00    --    0.00 -19.00-128.00   58
  2  \w     24.00  50.00   1.00    1.00    --    0.00  19.00  38.00   26
  3  \w     71.00 176.00   1.00    1.00    --   95.80  19.00  38.00  105
  4  \w     61.00  87.00   1.00    1.00    --   95.80 -19.00-128.00   26
  5  \w    -16.00  22.00   1.00    1.00    --    0.00  57.00   0.00   38
  6  \w     37.00  88.00   1.00    1.00    --    0.00  38.00-180.00   51
  7  \w     33.00  89.00   1.00    1.00    --    0.00  57.00 120.00   56
  8  \w    -23.00   9.00   1.00    1.00    --    0.00  57.00  60.00   32
  9  \w    -19.00  68.00   1.00    1.00    --    0.00  38.00   0.00   87
 10  \w     53.00  79.00   1.00    1.00    --    0.00  57.00   0.00   26
 11  \w    -19.00  33.00   1.00    1.00    --    0.00  38.00-180.00   52
 12  \w    -23.00  29.00   1.00    1.00    --    0.00  57.00 120.00   52
 13  \w    -21.00  53.00   1.00    1.00    --    0.00  57.00-120.00   74
 14  \w     13.00  69.00   1.00    1.00    --    0.00  57.00  60.00   56
 15  \w    -87.00  19.00   1.00    1.00    --    0.00 -38.00  60.00  106
 16  \w     50.00  77.00   1.00    1.00    --    0.00  82.00 -90.00   27
 17  \w    -27.00   5.00   1.00    1.00    --    0.00  82.00 -90.00   32
 18  \w    153.00 184.00   1.00    1.00    --   95.80  77.00 -30.00   31
 19  \w     65.00  90.00   1.00    1.00    --   95.80  77.00 -30.00   25
 20  \w     65.00  90.00   1.00    1.00    --   95.80  77.00-150.00   25
 21  \w     63.00  88.00   1.00    1.00    --   95.80  82.00  90.00   25
 22  \w    149.00 175.00   1.00    1.00    --   95.80  82.00  60.00   26
 23  \w      6.00 126.00   1.00    1.00    --   95.80 -77.00   0.00  120
 24  \w     79.00 128.00   1.00    1.00    --   95.80 -82.00-180.00   49
 25  \w    141.00 167.00   1.00    1.00    --   95.80  45.00-180.00   26
 26  \w     75.00 118.00   1.00    1.00    --   95.80  45.00-180.00   43
 27  \w     63.00 100.00   1.00    1.00    --   95.80  82.00 -90.00   37
 28  \w     63.00  89.00   1.00    1.00    --   95.80  82.00  12.94   26
 29  \w    131.00 157.00   1.00    1.00    --   95.80  82.00  12.94   26
 30  \w     68.00  98.00   1.00    1.00    --   95.80  71.00-131.57   30
 31  \w    140.00 170.00   1.00    1.00    --   95.80  71.00-131.57   30
 32  \w     73.00 119.00   1.00    1.00    --   95.80  54.00  17.07   46
 33  \w     67.00  92.00   1.00    1.00    --   95.80  72.00  88.37   25
 34  \w     40.00  67.00   1.00    1.00    --   95.80 -82.00  60.00   27
 35  \w     64.00  89.00   1.00    1.00    --   95.80  82.00  60.00   25
 36  \w     63.00  89.00   1.00    1.00    --   95.80  82.00-180.00   26
 37  \w     65.00  90.00   1.00    1.00    --   95.80  77.00 150.00   25
 38  \w    140.00 166.00   1.00    1.00    --   95.80  82.00 120.00   26
 39  \w    116.00 144.00   1.00    1.00    --   95.80  77.00-180.00   28
 40  \w     65.00  92.00   1.00    1.00    --   95.80  77.00  60.00   27
 41  \w     65.00  91.00   1.00    1.00    --   95.80  77.00   0.00   26
 42  \w     78.00 127.00   1.00    1.00    --   95.80 -82.00-120.00   49
 43  \w     94.00 183.00   1.00    1.00    --   95.80  77.00-100.11   89
 44  \w     65.00  91.00   1.00    1.00    --   95.80  77.00-100.11   26
 45  \w     14.00  67.00   1.00    1.00    --   95.80 -82.00-120.00   53
 46  \w     63.00  88.00   1.00    1.00    --   95.80  82.00-120.00   25
 47  \w     39.00 127.00   1.00    1.00    --   95.80 -82.00 -30.00   88
 48  \w     75.00 110.00   1.00    1.00    --   95.80  45.00 -30.00   35
 49  \w     71.00 184.00   1.00    1.00    --   95.80  61.00-180.00  113
 50  \w     65.00  90.00   1.00    1.00    --   95.80  77.00 120.00   25
 51  \w     38.00 127.00   1.00    1.00    --   95.80 -82.00 150.00   89
 52  \w     71.00  97.00   1.00    1.00    --   95.80  61.00   0.00   26
 53  \w     64.00  93.00   1.00    1.00    --   95.80  82.00 120.00   29
 54  \w     71.00 178.00   1.00    1.00    --   95.80  61.00-150.00  107
 55  \w     75.00 180.00   1.00    1.00    --   95.80  50.00  84.10  105
 56  \w     75.00 101.00   1.00    1.00    --   95.80  47.00 -43.72   26
 57  \w    120.00 185.00   1.00    1.00    --   95.80  47.00 -43.72   65
 58  \w     74.00 102.00   1.00    1.00    --   95.80  56.00 115.04   28
 59  \w     72.00 173.00   1.00    1.00    --   95.80  55.00  58.71  101
 60  \w     63.00  88.00   1.00    1.00    --   95.80  82.00 -60.00   25
 61  \w     74.00 120.00   1.00    1.00    --   95.80  54.00  43.48   46
 62  \w     71.00  97.00   1.00    1.00    --   95.80  61.00  60.00   26
 63  \w     65.00  90.00   1.00    1.00    --   95.80  77.00 -60.00   25
 64  \w     75.00 140.00   1.00    1.00    --   95.80  45.00 150.00   65
 65  \w     75.00 101.00   1.00    1.00    --   95.80  45.00   0.00   26
 66  \w     86.00 126.00   1.00    1.00    --   95.80 -82.00  60.00   40
 67  \w     64.00  90.00   1.00    1.00    --   95.80  82.00  30.00   26
 68  \w     92.00 117.00   1.00    1.00    --   95.80  77.00-150.00   25
 69  \w     65.00  90.00   1.00    1.00    --   95.80  77.00-180.00   25
 70  \w     22.00  75.00   1.00    1.00    --   95.80 -82.00-180.00   53
 71  \w     65.00 178.00   1.00    1.00    --   95.80  77.00-120.00  113
;
_diffrn_measurement_device 'four-circle diffractometer'
_diffrn_measurement_device_type 'XtaLAB AFC12 (RINC): Kappa dual home/near'
_diffrn_measurement_method '\w scans'
_diffrn_orient_matrix_type 'CrysAlisPro convention (1999,Acta A55,543-557)'
_diffrn_orient_matrix_UB_11 0.1707455000
_diffrn_orient_matrix_UB_12 0.0143598000
_diffrn_orient_matrix_UB_13 0.1182020000
_diffrn_orient_matrix_UB_21 -0.0571833000
_diffrn_orient_matrix_UB_22 -0.0142287000
_diffrn_orient_matrix_UB_23 0.1175232000
_diffrn_orient_matrix_UB_31 0.0425860000
_diffrn_orient_matrix_UB_32 -0.0769192000
_diffrn_orient_matrix_UB_33 0.0002380000
_diffrn_radiation_monochromator graphite
_diffrn_radiation_probe x-ray
_diffrn_radiation_type CuK\a
_diffrn_radiation_wavelength 1.54184
_diffrn_reflns_av_R_equivalents 0.0708
_diffrn_reflns_av_unetI/netI 0.0331
_diffrn_reflns_Laue_measured_fraction_full 0.997
_diffrn_reflns_Laue_measured_fraction_max 0.997
_diffrn_reflns_limit_h_max 11
_diffrn_reflns_limit_h_min -11
_diffrn_reflns_limit_k_max 22
_diffrn_reflns_limit_k_min -23
_diffrn_reflns_limit_l_max 12
_diffrn_reflns_limit_l_min -12
_diffrn_reflns_number 37450
_diffrn_reflns_point_group_measured_fraction_full 0.960
_diffrn_reflns_point_group_measured_fraction_max 0.960
_diffrn_reflns_theta_full 67.074
_diffrn_reflns_theta_max 67.074
_diffrn_reflns_theta_min 4.565
_diffrn_source 'fine-focus sealed X-ray tube'
_diffrn_source_type 'Enhance (Cu) X-ray Source'
_exptl_absorpt_coefficient_mu 0.710
_exptl_absorpt_correction_T_max 1.00000
_exptl_absorpt_correction_T_min 0.51615
_exptl_absorpt_correction_type multi-scan
_exptl_absorpt_process_details
;
CrysAlisPro 1.171.39.32a (Rigaku Oxford Diffraction, 2017)
Empirical absorption correction using spherical harmonics,
 implemented in SCALE3 ABSPACK scaling algorithm.
;
_exptl_crystal_colour 'clear light colourless'
_exptl_crystal_colour_lustre clear
_exptl_crystal_colour_modifier light
_exptl_crystal_colour_primary colourless
_exptl_crystal_density_diffrn 1.276
_exptl_crystal_description block
_exptl_crystal_F_000 688
_exptl_crystal_size_max 0.26
_exptl_crystal_size_mid 0.24
_exptl_crystal_size_min 0.12
_refine_diff_density_max 0.275
_refine_diff_density_min -0.190
_refine_diff_density_rms 0.039
_refine_ls_abs_structure_details
;
 Flack x determined using 2462 quotients [(I+)-(I-)]/[(I+)+(I-)]
 (Parsons, Flack and Wagner, Acta Cryst. B69 (2013) 249-259).
;
_refine_ls_abs_structure_Flack 0.04(10)
_refine_ls_extinction_method none
_refine_ls_goodness_of_fit_ref 1.061
_refine_ls_hydrogen_treatment constr
_refine_ls_matrix_type full
_refine_ls_number_parameters 423
_refine_ls_number_reflns 5673
_refine_ls_number_restraints 1
_refine_ls_restrained_S_all 1.061
_refine_ls_R_factor_all 0.0386
_refine_ls_R_factor_gt 0.0376
_refine_ls_shift/su_max 0.000
_refine_ls_shift/su_mean 0.000
_refine_ls_structure_factor_coef Fsqd
_refine_ls_weighting_details 'w=1/[\s^2^(Fo^2^)+(0.0652P)^2^+0.2424P] where P=(Fo^2^+2Fc^2^)/3'
_refine_ls_weighting_scheme calc
_refine_ls_wR_factor_gt 0.1018
_refine_ls_wR_factor_ref 0.1025
_reflns_Friedel_coverage 0.866
_reflns_Friedel_fraction_full 0.921
_reflns_Friedel_fraction_max 0.921
_reflns_number_gt 5499
_reflns_number_total 5673
_reflns_threshold_expression 'I > 2\s(I)'
_cod_data_source_file d1sc00883h2.cif
_cod_data_source_block exp_907
_cod_depositor_comments
;
Adding full bibliography for 1562171--1562180.cif.

2022-05-30
Z value and formula fixed to values more according to usual
chemical conventions.                 miguel
;
_cod_original_formula_sum 'C38 H52 O8'
_cod_original_formula_weight 636.79
_cod_original_formula_moiety '2(C19 H26 O4)'
_cod_original_formula_units_Z 2
_cod_original_cell_volume 1657.01(6)
_cod_database_code 1562178
_shelx_shelxl_version_number 2016/6
_shelx_space_group_comment
;
The symmetry employed for this shelxl refinement is uniquely defined
by the following loop, which should always be used as a source of
symmetry information in preference to the above space-group names.
They are only intended as comments.
;
_reflns_odcompleteness_completeness 99.97
_reflns_odcompleteness_iscentric 1
_reflns_odcompleteness_theta 66.97
_olex2_refinement_description
;
1. Fixed Uiso
 At 1.2 times of:
  All C(H) groups, All C(H,H) groups
 At 1.5 times of:
  All C(H,H,H) groups, All O(H) groups
2.a Ternary CH refined with riding coordinates:
 C7(H7), C26(H26)
2.b Secondary CH2 refined with riding coordinates:
 C11(H11a,H11b), C15(H15a,H15b), C10(H10a,H10b), C29(H29a,H29b), C14(H14a,
 H14b), C12(H12a,H12b), C30(H30a,H30b), C13(H13a,H13b), C32(H32a,H32b),
 C33(H33a,H33b), C34(H34a,H34b), C31(H31a,H31b)
2.c Aromatic/amide H refined with riding coordinates:
 C18(H18), C4(H4), C3(H3a), C35(H35), C22(H22), C23(H23)
2.d Idealised Me refined as rotating group:
 C16(H16a,H16b,H16c), C17(H17a,H17b,H17c), C36(H36a,H36b,H36c), C37(H37a,H37b,
 H37c), C19(H19a,H19b,H19c), C38(H38a,H38b,H38c)
2.e Idealised tetrahedral OH refined as rotating group:
 O8(H8), O3(H3)
;
_olex2_submission_special_instructions 'No special instructions were received'
_oxdiff_exptl_absorpt_empirical_details
;
Empirical correction (ABSPACK) includes:
- Absorption correction using spherical harmonics
- Frame scaling
;
_oxdiff_exptl_absorpt_empirical_full_max 2.073
_oxdiff_exptl_absorpt_empirical_full_min 0.465

loop_
_space_group_symop_operation_xyz
'x, y, z'
'-x, y+1/2, -z'

loop_
_atom_site_label
_atom_site_type_symbol
_atom_site_fract_x
_atom_site_fract_y
_atom_site_fract_z
_atom_site_U_iso_or_equiv
_atom_site_adp_type
_atom_site_occupancy
_atom_site_site_symmetry_order
_atom_site_calc_flag
_atom_site_refinement_flags_posn
_atom_site_refinement_flags_adp
_atom_site_refinement_flags_occupancy
_atom_site_disorder_assembly
_atom_site_disorder_group
O1 O 0.7900(2) 0.39210(10) 0.31996(18) 0.0258(4) Uani 1 1 d . . . . .
O8 O 0.3175(2) 0.03545(10) -0.02851(18) 0.0271(4) Uani 1 1 d . . . . .
H8 H 0.273523 0.031849 0.025257 0.041 Uiso 1 1 calc GR . . . .
O5 O 0.2676(2) 0.11430(11) 0.18040(19) 0.0274(4) Uani 1 1 d . . . . .
O3 O 0.85541(19) 0.36761(10) 0.59553(18) 0.0269(4) Uani 1 1 d . . . . .
H3 H 0.889647 0.370326 0.534337 0.040 Uiso 1 1 calc GR . . . .
O6 O 0.8759(2) 0.20431(10) 0.29135(18) 0.0268(4) Uani 1 1 d . . . . .
O4 O 0.7241(2) 0.28836(11) 0.82244(19) 0.0311(4) Uani 1 1 d . . . . .
O2 O 0.1835(2) 0.29975(10) 0.21160(17) 0.0266(4) Uani 1 1 d . . . . .
O7 O 0.2270(3) 0.08714(14) -0.3993(2) 0.0553(7) Uani 1 1 d . . . . .
C24 C 0.4218(3) 0.13795(13) 0.2199(3) 0.0222(5) Uani 1 1 d . . . . .
C2 C 0.3307(3) 0.32255(14) 0.2276(3) 0.0220(5) Uani 1 1 d . . . . .
C25 C 0.4743(3) 0.13357(13) 0.1099(3) 0.0210(5) Uani 1 1 d . . . . .
C1 C 0.4316(3) 0.34893(13) 0.3652(2) 0.0198(5) Uani 1 1 d . . . . .
C18 C 0.6751(3) 0.31068(14) 0.7008(3) 0.0230(5) Uani 1 1 d . . . . .
H18 H 0.653995 0.279287 0.626221 0.028 Uiso 1 1 calc R . . . .
C11 C 0.4083(3) 0.38970(14) 0.7267(2) 0.0225(5) Uani 1 1 d . . . . .
H11A H 0.428232 0.341940 0.757951 0.027 Uiso 1 1 calc R . . . .
H11B H 0.473116 0.418566 0.808749 0.027 Uiso 1 1 calc R . . . .
C9 C 0.4603(3) 0.40145(13) 0.6043(2) 0.0188(5) Uani 1 1 d . . . . .
C21 C 0.7292(3) 0.18174(14) 0.2760(3) 0.0224(5) Uani 1 1 d . . . . .
C7 C 0.6994(3) 0.39938(14) 0.5412(2) 0.0202(5) Uani 1 1 d . . . . .
H7 H 0.711380 0.449168 0.532012 0.024 Uiso 1 1 calc R . . . .
C5 C 0.6367(3) 0.36804(14) 0.2836(3) 0.0211(5) Uani 1 1 d . . . . .
C4 C 0.5359(3) 0.34288(14) 0.1478(2) 0.0242(5) Uani 1 1 d . . . . .
H4 H 0.570634 0.341267 0.075476 0.029 Uiso 1 1 calc R . . . .
C8 C 0.6455(3) 0.38687(13) 0.6617(2) 0.0195(5) Uani 1 1 d . . . . .
C15 C 0.4203(3) 0.47684(14) 0.5524(2) 0.0218(5) Uani 1 1 d . . . . .
H15A H 0.489248 0.507402 0.629267 0.026 Uiso 1 1 calc R . . . .
H15B H 0.443874 0.483908 0.470229 0.026 Uiso 1 1 calc R . . . .
C20 C 0.6283(3) 0.15447(13) 0.1386(2) 0.0206(5) Uani 1 1 d . . . . .
C10 C 0.3689(3) 0.35129(14) 0.4784(2) 0.0198(5) Uani 1 1 d . . . . .
H10A H 0.374873 0.305251 0.517551 0.024 Uiso 1 1 calc R . . . .
H10B H 0.256678 0.364633 0.432154 0.024 Uiso 1 1 calc R . . . .
C29 C 0.6927(3) 0.14883(14) 0.0272(3) 0.0237(5) Uani 1 1 d . . . . .
H29A H 0.804255 0.134585 0.075152 0.028 Uiso 1 1 calc R . . . .
H29B H 0.689370 0.194123 -0.014275 0.028 Uiso 1 1 calc R . . . .
C3 C 0.3826(3) 0.32003(14) 0.1196(3) 0.0244(5) Uani 1 1 d . . . . .
H3A H 0.314831 0.303068 0.028441 0.029 Uiso 1 1 calc R . . . .
C14 C 0.2443(3) 0.49658(15) 0.5087(3) 0.0256(6) Uani 1 1 d . . . . .
H14A H 0.230136 0.545499 0.486530 0.031 Uiso 1 1 calc R . . . .
H14B H 0.175644 0.471436 0.421905 0.031 Uiso 1 1 calc R . . . .
C6 C 0.5857(3) 0.37076(13) 0.3941(2) 0.0195(5) Uani 1 1 d . . . . .
C26 C 0.3563(3) 0.10640(14) -0.0369(2) 0.0230(5) Uani 1 1 d . . . . .
H26 H 0.256897 0.133041 -0.066798 0.028 Uiso 1 1 calc R . . . .
C28 C 0.6001(3) 0.09761(14) -0.0964(2) 0.0222(5) Uani 1 1 d . . . . .
C35 C 0.3158(3) 0.06764(15) -0.2811(3) 0.0274(6) Uani 1 1 d . . . . .
H35 H 0.324928 0.020318 -0.264138 0.033 Uiso 1 1 calc R . . . .
C22 C 0.6767(3) 0.18540(14) 0.3831(3) 0.0249(5) Uani 1 1 d . . . . .
H22 H 0.744087 0.202819 0.473904 0.030 Uiso 1 1 calc R . . . .
C12 C 0.2296(3) 0.40631(16) 0.6788(3) 0.0278(6) Uani 1 1 d . . . . .
H12A H 0.163966 0.375648 0.600596 0.033 Uiso 1 1 calc R . . . .
H12B H 0.202828 0.398734 0.758974 0.033 Uiso 1 1 calc R . . . .
C30 C 0.6354(3) 0.02228(14) -0.0413(3) 0.0234(5) Uani 1 1 d . . . . .
H30A H 0.608748 0.016937 0.039605 0.028 Uiso 1 1 calc R . . . .
H30B H 0.566184 -0.008404 -0.117739 0.028 Uiso 1 1 calc R . . . .
C13 C 0.1938(3) 0.48054(15) 0.6285(3) 0.0281(6) Uani 1 1 d . . . . .
H13A H 0.250270 0.511111 0.709820 0.034 Uiso 1 1 calc R . . . .
H13B H 0.079565 0.489070 0.593070 0.034 Uiso 1 1 calc R . . . .
C23 C 0.5224(3) 0.16287(14) 0.3544(3) 0.0254(6) Uani 1 1 d . . . . .
H23 H 0.487614 0.164762 0.426625 0.030 Uiso 1 1 calc R . . . .
C16 C 0.8482(3) 0.38647(17) 0.2115(3) 0.0305(6) Uani 1 1 d . . . . .
H16A H 0.782304 0.413914 0.128995 0.046 Uiso 1 1 calc GR . . . .
H16B H 0.844180 0.339088 0.182746 0.046 Uiso 1 1 calc GR . . . .
H16C H 0.957104 0.402668 0.250382 0.046 Uiso 1 1 calc GR . . . .
C17 C 0.0747(3) 0.27416(16) 0.0720(3) 0.0317(6) Uani 1 1 d . . . . .
H17A H 0.046770 0.310806 0.002285 0.048 Uiso 1 1 calc GR . . . .
H17B H -0.020650 0.257093 0.075962 0.048 Uiso 1 1 calc GR . . . .
H17C H 0.125170 0.237460 0.044187 0.048 Uiso 1 1 calc GR . . . .
C32 C 0.8628(3) 0.01161(17) -0.1132(3) 0.0320(6) Uani 1 1 d . . . . .
H32A H 0.803409 -0.019304 -0.193132 0.038 Uiso 1 1 calc R . . . .
H32B H 0.976150 0.000857 -0.077087 0.038 Uiso 1 1 calc R . . . .
C36 C 0.2080(3) 0.12064(18) 0.2872(3) 0.0339(7) Uani 1 1 d . . . . .
H36A H 0.097632 0.106369 0.246453 0.051 Uiso 1 1 calc GR . . . .
H36B H 0.216124 0.167856 0.318023 0.051 Uiso 1 1 calc GR . . . .
H36C H 0.270339 0.091941 0.368767 0.051 Uiso 1 1 calc GR . . . .
C27 C 0.4153(3) 0.11550(14) -0.1559(2) 0.0234(6) Uani 1 1 d . . . . .
C33 C 0.8335(4) 0.08614(17) -0.1667(3) 0.0324(6) Uani 1 1 d . . . . .
H33A H 0.861576 0.091313 -0.246764 0.039 Uiso 1 1 calc R . . . .
H33B H 0.902054 0.116635 -0.089483 0.039 Uiso 1 1 calc R . . . .
C37 C 0.9867(3) 0.22690(17) 0.4319(3) 0.0329(6) Uani 1 1 d . . . . .
H37A H 1.083575 0.242650 0.428841 0.049 Uiso 1 1 calc GR . . . .
H37B H 1.011276 0.189244 0.498933 0.049 Uiso 1 1 calc GR . . . .
H37C H 0.939987 0.264014 0.462453 0.049 Uiso 1 1 calc GR . . . .
C19 C 0.7530(3) 0.42957(14) 0.7948(2) 0.0232(5) Uani 1 1 d . . . . .
H19A H 0.733604 0.416248 0.875767 0.035 Uiso 1 1 calc GR . . . .
H19B H 0.729000 0.477718 0.774778 0.035 Uiso 1 1 calc GR . . . .
H19C H 0.863696 0.421453 0.817085 0.035 Uiso 1 1 calc GR . . . .
C34 C 0.6574(3) 0.10686(15) -0.2161(3) 0.0282(6) Uani 1 1 d . . . . .
H34A H 0.590292 0.079094 -0.299184 0.034 Uiso 1 1 calc R . . . .
H34B H 0.643964 0.154798 -0.246352 0.034 Uiso 1 1 calc R . . . .
C31 C 0.8103(3) 0.00039(15) 0.0068(3) 0.0282(6) Uani 1 1 d . . . . .
H31A H 0.879237 0.026885 0.091353 0.034 Uiso 1 1 calc R . . . .
H31B H 0.822121 -0.048022 0.033632 0.034 Uiso 1 1 calc R . . . .
C38 C 0.3799(4) 0.19063(15) -0.2081(3) 0.0302(6) Uani 1 1 d . . . . .
H38A H 0.267512 0.199914 -0.240838 0.045 Uiso 1 1 calc GR . . . .
H38B H 0.408644 0.197766 -0.286227 0.045 Uiso 1 1 calc GR . . . .
H38C H 0.441378 0.221174 -0.129714 0.045 Uiso 1 1 calc GR . . . .

loop_
_atom_site_aniso_label
_atom_site_aniso_U_11
_atom_site_aniso_U_22
_atom_site_aniso_U_33
_atom_site_aniso_U_23
_atom_site_aniso_U_13
_atom_site_aniso_U_12
O1 0.0263(9) 0.0327(11) 0.0237(8) -0.0010(8) 0.0159(7) -0.0017(8)
O8 0.0322(10) 0.0266(10) 0.0249(9) -0.0031(7) 0.0147(8) -0.0078(7)
O5 0.0279(9) 0.0303(11) 0.0282(9) -0.0028(8) 0.0163(8) -0.0018(8)
O3 0.0193(8) 0.0387(12) 0.0224(8) 0.0000(7) 0.0088(7) 0.0033(7)
O6 0.0244(9) 0.0341(11) 0.0212(8) -0.0081(7) 0.0094(7) -0.0040(8)
O4 0.0312(9) 0.0306(11) 0.0244(9) 0.0066(8) 0.0055(7) -0.0014(8)
O2 0.0219(9) 0.0344(12) 0.0212(8) -0.0099(8) 0.0071(7) -0.0035(8)
O7 0.0726(17) 0.0448(15) 0.0231(10) -0.0022(9) -0.0027(10) -0.0039(12)
C24 0.0256(12) 0.0193(14) 0.0239(12) 0.0033(10) 0.0130(10) 0.0039(10)
C2 0.0225(12) 0.0227(14) 0.0205(12) -0.0012(9) 0.0093(9) 0.0037(10)
C25 0.0276(12) 0.0166(13) 0.0179(11) 0.0023(9) 0.0091(10) 0.0026(10)
C1 0.0224(12) 0.0187(13) 0.0187(10) 0.0003(9) 0.0093(9) 0.0037(10)
C18 0.0203(11) 0.0255(14) 0.0226(11) -0.0021(10) 0.0087(9) -0.0018(10)
C11 0.0254(12) 0.0261(14) 0.0188(10) -0.0016(10) 0.0122(9) -0.0006(10)
C9 0.0195(11) 0.0231(14) 0.0143(10) -0.0029(9) 0.0080(9) -0.0019(9)
C21 0.0255(12) 0.0197(14) 0.0213(12) -0.0004(10) 0.0097(10) 0.0020(10)
C7 0.0174(11) 0.0237(13) 0.0197(11) -0.0007(10) 0.0083(9) 0.0008(10)
C5 0.0239(12) 0.0206(13) 0.0215(11) 0.0021(9) 0.0124(10) 0.0034(10)
C4 0.0316(13) 0.0257(14) 0.0181(11) 0.0025(10) 0.0136(10) 0.0057(11)
C8 0.0202(11) 0.0220(14) 0.0156(10) -0.0015(9) 0.0072(9) -0.0023(10)
C15 0.0252(12) 0.0226(14) 0.0172(10) -0.0008(9) 0.0090(9) -0.0008(10)
C20 0.0285(13) 0.0181(13) 0.0157(11) 0.0007(9) 0.0100(10) 0.0017(10)
C10 0.0207(11) 0.0216(14) 0.0179(10) -0.0030(9) 0.0091(9) -0.0009(10)
C29 0.0291(13) 0.0248(15) 0.0182(11) -0.0029(10) 0.0114(10) -0.0051(10)
C3 0.0283(13) 0.0260(14) 0.0159(11) -0.0029(9) 0.0070(9) 0.0042(10)
C14 0.0279(13) 0.0273(16) 0.0193(12) -0.0012(10) 0.0083(10) 0.0046(10)
C6 0.0235(11) 0.0202(13) 0.0153(10) 0.0002(9) 0.0091(9) 0.0027(9)
C26 0.0248(12) 0.0238(14) 0.0186(11) 0.0008(10) 0.0079(10) -0.0010(10)
C28 0.0305(13) 0.0226(14) 0.0150(10) -0.0016(9) 0.0114(9) -0.0041(10)
C35 0.0327(14) 0.0278(16) 0.0175(12) -0.0006(10) 0.0070(10) -0.0043(11)
C22 0.0301(13) 0.0265(15) 0.0161(11) -0.0026(10) 0.0082(10) 0.0038(11)
C12 0.0267(13) 0.0383(17) 0.0231(12) -0.0042(11) 0.0154(10) -0.0015(11)
C30 0.0303(14) 0.0237(15) 0.0172(11) -0.0013(10) 0.0114(10) -0.0025(11)
C13 0.0264(13) 0.0362(17) 0.0223(12) -0.0033(11) 0.0113(10) 0.0044(11)
C23 0.0353(14) 0.0244(15) 0.0207(11) -0.0006(10) 0.0161(11) 0.0047(11)
C16 0.0341(14) 0.0383(18) 0.0281(12) 0.0026(12) 0.0220(11) 0.0022(12)
C17 0.0248(13) 0.0375(17) 0.0249(13) -0.0094(11) 0.0034(10) -0.0008(12)
C32 0.0353(15) 0.0374(17) 0.0283(13) -0.0052(12) 0.0186(12) -0.0011(12)
C36 0.0326(15) 0.0412(18) 0.0377(15) -0.0057(13) 0.0243(12) -0.0026(12)
C27 0.0291(13) 0.0235(15) 0.0144(11) -0.0004(9) 0.0067(10) -0.0034(10)
C33 0.0414(15) 0.0371(17) 0.0280(13) -0.0086(12) 0.0236(12) -0.0111(13)
C37 0.0268(13) 0.0394(18) 0.0272(13) -0.0120(12) 0.0067(11) -0.0011(12)
C19 0.0246(12) 0.0258(14) 0.0169(11) -0.0015(9) 0.0070(9) -0.0031(10)
C34 0.0430(16) 0.0270(15) 0.0185(11) -0.0012(10) 0.0170(11) -0.0064(12)
C31 0.0323(14) 0.0319(16) 0.0224(12) -0.0026(11) 0.0139(10) -0.0014(11)
C38 0.0405(15) 0.0256(16) 0.0182(12) 0.0044(10) 0.0069(11) -0.0011(11)

loop_
_atom_type_symbol
_atom_type_description
_atom_type_scat_dispersion_real
_atom_type_scat_dispersion_imag
_atom_type_scat_source
C C 0.0181 0.0091 'International Tables Vol C Tables 4.2.6.8 and 6.1.1.4'
H H 0.0000 0.0000 'International Tables Vol C Tables 4.2.6.8 and 6.1.1.4'
O O 0.0492 0.0322 'International Tables Vol C Tables 4.2.6.8 and 6.1.1.4'

loop_
_geom_angle_atom_site_label_1
_geom_angle_atom_site_label_2
_geom_angle_atom_site_label_3
_geom_angle
_geom_angle_site_symmetry_1
_geom_angle_site_symmetry_3
_geom_angle_publ_flag
C5 O1 C16 117.0(2) . . ?
C26 O8 H8 109.5 . . ?
C24 O5 C36 116.2(2) . . ?
C7 O3 H3 109.5 . . ?
C21 O6 C37 116.95(19) . . ?
C2 O2 C17 117.24(19) . . ?
O5 C24 C25 114.6(2) . . ?
C23 C24 O5 124.9(2) . . ?
C23 C24 C25 120.4(2) . . ?
O2 C2 C1 115.2(2) . . ?
O2 C2 C3 124.4(2) . . ?
C3 C2 C1 120.4(2) . . ?
C24 C25 C26 117.8(2) . . ?
C20 C25 C24 119.5(2) . . ?
C20 C25 C26 122.7(2) . . ?
C2 C1 C10 118.4(2) . . ?
C6 C1 C2 119.7(2) . . ?
C6 C1 C10 122.0(2) . . ?
O4 C18 H18 117.9 . . ?
O4 C18 C8 124.3(2) . . ?
C8 C18 H18 117.9 . . ?
H11A C11 H11B 107.9 . . ?
C9 C11 H11A 109.1 . . ?
C9 C11 H11B 109.1 . . ?
C12 C11 H11A 109.1 . . ?
C12 C11 H11B 109.1 . . ?
C12 C11 C9 112.39(19) . . ?
C11 C9 C8 110.08(18) . . ?
C15 C9 C11 107.90(19) . . ?
C15 C9 C8 110.89(19) . . ?
C10 C9 C11 109.77(19) . . ?
C10 C9 C8 107.99(19) . . ?
C10 C9 C15 110.22(18) . . ?
O6 C21 C20 115.1(2) . . ?
O6 C21 C22 124.5(2) . . ?
C22 C21 C20 120.3(2) . . ?
O3 C7 H7 108.8 . . ?
O3 C7 C8 104.06(18) . . ?
O3 C7 C6 111.79(19) . . ?
C8 C7 H7 108.8 . . ?
C6 C7 H7 108.8 . . ?
C6 C7 C8 114.48(19) . . ?
O1 C5 C4 123.5(2) . . ?
O1 C5 C6 115.8(2) . . ?
C4 C5 C6 120.7(2) . . ?
C5 C4 H4 120.0 . . ?
C5 C4 C3 119.9(2) . . ?
C3 C4 H4 120.0 . . ?
C18 C8 C9 108.26(19) . . ?
C18 C8 C7 106.3(2) . . ?
C18 C8 C19 108.37(19) . . ?
C7 C8 C9 110.62(17) . . ?
C19 C8 C9 114.4(2) . . ?
C19 C8 C7 108.61(19) . . ?
C9 C15 H15A 108.8 . . ?
C9 C15 H15B 108.8 . . ?
H15A C15 H15B 107.7 . . ?
C14 C15 C9 113.6(2) . . ?
C14 C15 H15A 108.8 . . ?
C14 C15 H15B 108.8 . . ?
C25 C20 C21 119.5(2) . . ?
C25 C20 C29 121.9(2) . . ?
C21 C20 C29 118.6(2) . . ?
C1 C10 C9 114.27(19) . . ?
C1 C10 H10A 108.7 . . ?
C1 C10 H10B 108.7 . . ?
C9 C10 H10A 108.7 . . ?
C9 C10 H10B 108.7 . . ?
H10A C10 H10B 107.6 . . ?
C20 C29 H29A 108.7 . . ?
C20 C29 H29B 108.7 . . ?
C20 C29 C28 114.2(2) . . ?
H29A C29 H29B 107.6 . . ?
C28 C29 H29A 108.7 . . ?
C28 C29 H29B 108.7 . . ?
C2 C3 C4 120.0(2) . . ?
C2 C3 H3A 120.0 . . ?
C4 C3 H3A 120.0 . . ?
C15 C14 H14A 109.2 . . ?
C15 C14 H14B 109.2 . . ?
H14A C14 H14B 107.9 . . ?
C13 C14 C15 111.8(2) . . ?
C13 C14 H14A 109.2 . . ?
C13 C14 H14B 109.2 . . ?
C1 C6 C7 121.6(2) . . ?
C1 C6 C5 119.4(2) . . ?
C5 C6 C7 119.0(2) . . ?
O8 C26 C25 111.31(19) . . ?
O8 C26 H26 107.4 . . ?
O8 C26 C27 109.9(2) . . ?
C25 C26 H26 107.4 . . ?
C25 C26 C27 113.3(2) . . ?
C27 C26 H26 107.4 . . ?
C29 C28 C30 110.6(2) . . ?
C29 C28 C27 107.2(2) . . ?
C29 C28 C34 108.6(2) . . ?
C30 C28 C27 111.6(2) . . ?
C34 C28 C30 108.0(2) . . ?
C34 C28 C27 110.82(19) . . ?
O7 C35 H35 118.0 . . ?
O7 C35 C27 124.0(3) . . ?
C27 C35 H35 118.0 . . ?
C21 C22 H22 120.1 . . ?
C21 C22 C23 119.8(2) . . ?
C23 C22 H22 120.1 . . ?
C11 C12 H12A 109.5 . . ?
C11 C12 H12B 109.5 . . ?
H12A C12 H12B 108.1 . . ?
C13 C12 C11 110.6(2) . . ?
C13 C12 H12A 109.5 . . ?
C13 C12 H12B 109.5 . . ?
C28 C30 H30A 108.8 . . ?
C28 C30 H30B 108.8 . . ?
H30A C30 H30B 107.7 . . ?
C31 C30 C28 113.8(2) . . ?
C31 C30 H30A 108.8 . . ?
C31 C30 H30B 108.8 . . ?
C14 C13 H13A 109.3 . . ?
C14 C13 H13B 109.3 . . ?
C12 C13 C14 111.7(2) . . ?
C12 C13 H13A 109.3 . . ?
C12 C13 H13B 109.3 . . ?
H13A C13 H13B 107.9 . . ?
C24 C23 C22 120.3(2) . . ?
C24 C23 H23 119.9 . . ?
C22 C23 H23 119.9 . . ?
O1 C16 H16A 109.5 . . ?
O1 C16 H16B 109.5 . . ?
O1 C16 H16C 109.5 . . ?
H16A C16 H16B 109.5 . . ?
H16A C16 H16C 109.5 . . ?
H16B C16 H16C 109.5 . . ?
O2 C17 H17A 109.5 . . ?
O2 C17 H17B 109.5 . . ?
O2 C17 H17C 109.5 . . ?
H17A C17 H17B 109.5 . . ?
H17A C17 H17C 109.5 . . ?
H17B C17 H17C 109.5 . . ?
H32A C32 H32B 108.1 . . ?
C33 C32 H32A 109.5 . . ?
C33 C32 H32B 109.5 . . ?
C31 C32 H32A 109.5 . . ?
C31 C32 H32B 109.5 . . ?
C31 C32 C33 110.9(2) . . ?
O5 C36 H36A 109.5 . . ?
O5 C36 H36B 109.5 . . ?
O5 C36 H36C 109.5 . . ?
H36A C36 H36B 109.5 . . ?
H36A C36 H36C 109.5 . . ?
H36B C36 H36C 109.5 . . ?
C26 C27 C28 111.32(18) . . ?
C35 C27 C26 107.7(2) . . ?
C35 C27 C28 110.2(2) . . ?
C35 C27 C38 108.9(2) . . ?
C38 C27 C26 106.7(2) . . ?
C38 C27 C28 111.9(2) . . ?
C32 C33 H33A 109.4 . . ?
C32 C33 H33B 109.4 . . ?
C32 C33 C34 111.3(2) . . ?
H33A C33 H33B 108.0 . . ?
C34 C33 H33A 109.4 . . ?
C34 C33 H33B 109.4 . . ?
O6 C37 H37A 109.5 . . ?
O6 C37 H37B 109.5 . . ?
O6 C37 H37C 109.5 . . ?
H37A C37 H37B 109.5 . . ?
H37A C37 H37C 109.5 . . ?
H37B C37 H37C 109.5 . . ?
C8 C19 H19A 109.5 . . ?
C8 C19 H19B 109.5 . . ?
C8 C19 H19C 109.5 . . ?
H19A C19 H19B 109.5 . . ?
H19A C19 H19C 109.5 . . ?
H19B C19 H19C 109.5 . . ?
C28 C34 H34A 109.0 . . ?
C28 C34 H34B 109.0 . . ?
C33 C34 C28 113.0(2) . . ?
C33 C34 H34A 109.0 . . ?
C33 C34 H34B 109.0 . . ?
H34A C34 H34B 107.8 . . ?
C30 C31 H31A 109.3 . . ?
C30 C31 H31B 109.3 . . ?
C32 C31 C30 111.4(2) . . ?
C32 C31 H31A 109.3 . . ?
C32 C31 H31B 109.3 . . ?
H31A C31 H31B 108.0 . . ?
C27 C38 H38A 109.5 . . ?
C27 C38 H38B 109.5 . . ?
C27 C38 H38C 109.5 . . ?
H38A C38 H38B 109.5 . . ?
H38A C38 H38C 109.5 . . ?
H38B C38 H38C 109.5 . . ?

loop_
_geom_bond_atom_site_label_1
_geom_bond_atom_site_label_2
_geom_bond_distance
_geom_bond_site_symmetry_2
_geom_bond_publ_flag
O1 C5 1.381(3) . ?
O1 C16 1.438(3) . ?
O8 H8 0.8200 . ?
O8 C26 1.433(3) . ?
O5 C24 1.381(3) . ?
O5 C36 1.432(3) . ?
O3 H3 0.8200 . ?
O3 C7 1.439(3) . ?
O6 C21 1.368(3) . ?
O6 C37 1.426(3) . ?
O4 C18 1.208(3) . ?
O2 C2 1.372(3) . ?
O2 C17 1.434(3) . ?
O7 C35 1.192(3) . ?
C24 C25 1.414(3) . ?
C24 C23 1.373(4) . ?
C2 C1 1.407(3) . ?
C2 C3 1.390(3) . ?
C25 C20 1.384(4) . ?
C25 C26 1.518(3) . ?
C1 C10 1.510(3) . ?
C1 C6 1.390(3) . ?
C18 H18 0.9300 . ?
C18 C8 1.523(4) . ?
C11 H11A 0.9700 . ?
C11 H11B 0.9700 . ?
C11 C9 1.547(3) . ?
C11 C12 1.539(3) . ?
C9 C8 1.576(3) . ?
C9 C15 1.543(4) . ?
C9 C10 1.542(3) . ?
C21 C20 1.411(3) . ?
C21 C22 1.385(3) . ?
C7 H7 0.9800 . ?
C7 C8 1.543(3) . ?
C7 C6 1.519(3) . ?
C5 C4 1.385(3) . ?
C5 C6 1.409(3) . ?
C4 H4 0.9300 . ?
C4 C3 1.390(4) . ?
C8 C19 1.535(3) . ?
C15 H15A 0.9700 . ?
C15 H15B 0.9700 . ?
C15 C14 1.536(3) . ?
C20 C29 1.508(3) . ?
C10 H10A 0.9700 . ?
C10 H10B 0.9700 . ?
C29 H29A 0.9700 . ?
C29 H29B 0.9700 . ?
C29 C28 1.543(3) . ?
C3 H3A 0.9300 . ?
C14 H14A 0.9700 . ?
C14 H14B 0.9700 . ?
C14 C13 1.528(3) . ?
C26 H26 0.9800 . ?
C26 C27 1.552(3) . ?
C28 C30 1.548(4) . ?
C28 C27 1.583(3) . ?
C28 C34 1.547(3) . ?
C35 H35 0.9300 . ?
C35 C27 1.526(3) . ?
C22 H22 0.9300 . ?
C22 C23 1.396(4) . ?
C12 H12A 0.9700 . ?
C12 H12B 0.9700 . ?
C12 C13 1.515(4) . ?
C30 H30A 0.9700 . ?
C30 H30B 0.9700 . ?
C30 C31 1.532(4) . ?
C13 H13A 0.9700 . ?
C13 H13B 0.9700 . ?
C23 H23 0.9300 . ?
C16 H16A 0.9600 . ?
C16 H16B 0.9600 . ?
C16 H16C 0.9600 . ?
C17 H17A 0.9600 . ?
C17 H17B 0.9600 . ?
C17 H17C 0.9600 . ?
C32 H32A 0.9700 . ?
C32 H32B 0.9700 . ?
C32 C33 1.526(4) . ?
C32 C31 1.526(3) . ?
C36 H36A 0.9600 . ?
C36 H36B 0.9600 . ?
C36 H36C 0.9600 . ?
C27 C38 1.536(4) . ?
C33 H33A 0.9700 . ?
C33 H33B 0.9700 . ?
C33 C34 1.534(4) . ?
C37 H37A 0.9600 . ?
C37 H37B 0.9600 . ?
C37 H37C 0.9600 . ?
C19 H19A 0.9600 . ?
C19 H19B 0.9600 . ?
C19 H19C 0.9600 . ?
C34 H34A 0.9700 . ?
C34 H34B 0.9700 . ?
C31 H31A 0.9700 . ?
C31 H31B 0.9700 . ?
C38 H38A 0.9600 . ?
C38 H38B 0.9600 . ?
C38 H38C 0.9600 . ?
